data_4123688
loop_
_publ_author_name
'Gu, Yiting'
'Hu, Pengfei'
'Ni, Chunjie'
'Tong, Xiaofeng'

_publ_section_title
;
 Phosphine-Catalyzed Addition/Cycloaddition Domino Reactions of
 \b'-Acetoxy Allenoate: Highly Stereoselective Access to
 2-Oxabicyclo[3.3.1]nonane and Cyclopenta[a]pyrrolizine.
;
_journal_issue 19
_journal_name_full 'Journal of the American Chemical Society'
_journal_page_first 6400
_journal_page_last 6406
_journal_paper_doi 10.1021/jacs.5b03273
_journal_volume 137
_journal_year 2015
_chemical_formula_moiety 'C25 H26 N2 O3'
_chemical_formula_sum 'C25 H26 N2 O3'
_chemical_formula_weight 402.48
_chemical_name_systematic
;
 ?
;
_space_group_crystal_system triclinic
_space_group_IT_number 2
_space_group_name_Hall '-P 1'
_space_group_name_H-M_alt 'P -1'
_symmetry_space_group_name_Hall '-P 1'
_symmetry_space_group_name_H-M 'P -1'
_atom_sites_solution_hydrogens geom
_atom_sites_solution_primary dual
_audit_creation_date 2015-01-21
_audit_creation_method
;
Olex2 1.2
(compiled 2014.07.22 svn.r2960 for OlexSys, GUI svn.r4862)
;
_cell_angle_alpha 102.271(2)
_cell_angle_beta 92.338(2)
_cell_angle_gamma 90.158(2)
_cell_formula_units_Z 8
_cell_length_a 9.5684(3)
_cell_length_b 14.1184(5)
_cell_length_c 33.0217(10)
_cell_measurement_reflns_used 8353
_cell_measurement_temperature 296.15
_cell_measurement_theta_max 68.47
_cell_measurement_theta_min 3.74
_cell_volume 4355.1(2)
_computing_cell_refinement 'SAINT v7.68A (Bruker, 2009)'
_computing_data_reduction 'SAINT v7.68A (Bruker, 2009)'
_computing_molecular_graphics 'Olex2 (Dolomanov et al., 2009)'
_computing_publication_material 'Olex2 (Dolomanov et al., 2009)'
_computing_structure_refinement 'XL (Sheldrick, 2008)'
_computing_structure_solution 'ShelXD (Sheldrick, 2008)'
_diffrn_ambient_temperature 296.15
_diffrn_measured_fraction_theta_full 0.978
_diffrn_measured_fraction_theta_max 0.960
_diffrn_measurement_device_type 'Bruker APEX-II CCD'
_diffrn_measurement_method '\f and \w scans'
_diffrn_radiation_monochromator graphite
_diffrn_radiation_type CuK\a
_diffrn_radiation_wavelength 1.54178
_diffrn_reflns_av_R_equivalents 0.0602
_diffrn_reflns_av_unetI/netI 0.0840
_diffrn_reflns_laue_measured_fraction_full 0.978
_diffrn_reflns_laue_measured_fraction_max 0.960
_diffrn_reflns_limit_h_max 10
_diffrn_reflns_limit_h_min -11
_diffrn_reflns_limit_k_max 13
_diffrn_reflns_limit_k_min -16
_diffrn_reflns_limit_l_max 39
_diffrn_reflns_limit_l_min -39
_diffrn_reflns_number 37488
_diffrn_reflns_point_group_measured_fraction_full 0.978
_diffrn_reflns_point_group_measured_fraction_max 0.960
_diffrn_reflns_theta_full 67.679
_diffrn_reflns_theta_max 69.792
_diffrn_reflns_theta_min 3.744
_diffrn_standards_number 0
_exptl_absorpt_coefficient_mu 0.647
_exptl_absorpt_correction_T_max 0.7532
_exptl_absorpt_correction_T_min 0.5087
_exptl_absorpt_correction_type multi-scan
_exptl_absorpt_process_details
;
SADABS-2008/1 (Bruker,2008) was used for absorption correction.
wR2(int) was 0.1468 before and 0.0715 after correction.
The Ratio of minimum to maximum transmission is 0.6754.
The \l/2 correction factor is 0.0015.
;
_exptl_crystal_colour colourless
_exptl_crystal_density_diffrn 1.228
_exptl_crystal_description plate
_exptl_crystal_F_000 1712
_exptl_crystal_size_max 0.2
_exptl_crystal_size_mid 0.1
_exptl_crystal_size_min 0.02
_refine_diff_density_max 0.453
_refine_diff_density_min -0.327
_refine_diff_density_rms 0.094
_refine_ls_extinction_method none
_refine_ls_goodness_of_fit_ref 1.039
_refine_ls_hydrogen_treatment constr
_refine_ls_matrix_type full
_refine_ls_number_parameters 1086
_refine_ls_number_reflns 15095
_refine_ls_number_restraints 0
_refine_ls_restrained_S_all 1.039
_refine_ls_R_factor_all 0.1031
_refine_ls_R_factor_gt 0.0828
_refine_ls_shift/su_max 0.000
_refine_ls_shift/su_mean 0.000
_refine_ls_structure_factor_coef Fsqd
_refine_ls_weighting_details 'w=1/[\s^2^(Fo^2^)+(0.1815P)^2^+0.4901P] where P=(Fo^2^+2Fc^2^)/3'
_refine_ls_weighting_scheme calc
_refine_ls_wR_factor_gt 0.2363
_refine_ls_wR_factor_ref 0.2713
_reflns_Friedel_coverage 0.000
_reflns_number_gt 11122
_reflns_number_total 15095
_reflns_threshold_expression 'I > 2\s(I)'
_cod_data_source_file ja5b03273_si_003.cif
_cod_data_source_block cu_dm15069_0m
_cod_depositor_comments 'Adding full bibliography for 4123688--4123689.cif.'
_cod_database_code 4123688
_shelxl_version_number 2014-3
_shelx_space_group_comment
;
The symmetry employed for this shelxl refinement is uniquely defined
by the following loop, which should always be used as a source of
symmetry information in preference to the above space-group names.
They are only intended as comments.
;
_shelx_estimated_absorpt_t_max 0.987
_shelx_estimated_absorpt_t_min 0.881
_olex2_refinement_description
;
1. Fixed Uiso
 At 1.2 times of:
  All C(H) groups, All C(H,H) groups
 At 1.5 times of:
  All C(H,H,H) groups
2.a Ternary CH refined with riding coordinates:
 C5(H5), C5B(H5B), C5A(H5A), C5C(H5C)
2.b Secondary CH2 refined with riding coordinates:
 C7(H7A,H7B), C10(H10A,H10B), C13(H13A,H13B), C14(H14A,H14B), C15(H15A,H15B),
 C16(H16A,H16B), C19(H19A,H19B), C7B(H7BA,H7BB), C10B(H10C,H10D), C13B(H13C,
 H13D), C14B(H14C,H14D), C15B(H15C,H15D), C16B(H16C,H16D), C19B(H19C,H19D),
 C7A(H7AA,H7AB), C10A(H10E,H10F), C13A(H13E,H13F), C14A(H14E,H14F), C15A(H15E,
 H15F), C16A(H16E,H16F), C19A(H19E,H19F), C7C(H7CA,H7CB), C10C(H10G,H10H),
 C13C(H13G,H13H), C14C(H14G,H14H), C15C(H15G,H15H), C16C(H16G,H16H), C19C(H19G,
 H19H)
2.c Aromatic/amide H refined with riding coordinates:
 C1(H1), C2(H2), C3(H3), C21(H21), C22(H22), C23(H23), C24(H24), C25(H25),
 C1B(H1B), C2B(H2B), C3B(H3B), C21B(H21B), C22B(H22B), C23B(H23B), C24B(H24B),
 C25B(H25B), C1A(H1A), C2A(H2A), C3A(H3A), C21A(H21A), C22A(H22A), C23A(H23A),
 C24A(H24A), C25A(H25A), C1C(H1C), C2C(H2C), C3C(H3C), C21C(H21C), C22C(H22C),
 C23C(H23C), C24C(H24C), C25C(H25C)
2.d Idealised Me refined as rotating group:
 C17(H17A,H17B,H17C), C17B(H17D,H17E,H17F), C17A(H17G,H17H,H17I), C17C(H17J,
 H17K,H17L)
;
_olex2_submission_special_instructions 'No special instructions were received'

loop_
_space_group_symop_operation_xyz
'x, y, z'
'-x, -y, -z'

loop_
_atom_site_label
_atom_site_type_symbol
_atom_site_fract_x
_atom_site_fract_y
_atom_site_fract_z
_atom_site_U_iso_or_equiv
_atom_site_adp_type
_atom_site_occupancy
_atom_site_site_symmetry_order
_atom_site_calc_flag
_atom_site_refinement_flags_posn
O1 O 0.0041(2) 1.2063(2) 0.13186(7) 0.0822(8) Uani 1 1 d .
O2 O 0.0017(2) 1.34032(18) 0.30240(7) 0.0659(6) Uani 1 1 d .
O3 O 0.2057(2) 1.29287(16) 0.32666(6) 0.0575(5) Uani 1 1 d .
N1 N 0.5302(2) 1.22966(15) 0.23416(7) 0.0416(5) Uani 1 1 d .
N2 N 0.2817(3) 1.4128(2) 0.16569(9) 0.0648(7) Uani 1 1 d .
C1 C 0.6712(2) 1.23984(19) 0.23029(9) 0.0457(6) Uani 1 1 d .
H1 H 0.7392 1.2523 0.2517 0.055 Uiso 1 1 calc R
C2 C 0.6928(3) 1.2282(2) 0.18879(9) 0.0538(7) Uani 1 1 d .
H2 H 0.7788 1.2320 0.1770 0.065 Uiso 1 1 calc R
C3 C 0.5622(3) 1.2096(2) 0.16682(9) 0.0522(6) Uani 1 1 d .
H3 H 0.5468 1.1982 0.1382 0.063 Uiso 1 1 calc R
C4 C 0.4631(2) 1.21138(18) 0.19559(8) 0.0422(5) Uani 1 1 d .
C5 C 0.3106(2) 1.19558(19) 0.20074(8) 0.0411(5) Uani 1 1 d .
H5 H 0.2897 1.1259 0.1943 0.049 Uiso 1 1 calc R
C6 C 0.1916(2) 1.24991(19) 0.18132(8) 0.0440(6) Uani 1 1 d .
C7 C 0.0833(2) 1.2703(2) 0.21627(9) 0.0491(6) Uani 1 1 d .
H7A H 0.0383 1.3322 0.2173 0.059 Uiso 1 1 calc R
H7B H 0.0122 1.2196 0.2120 0.059 Uiso 1 1 calc R
C8 C 0.1718(2) 1.27120(19) 0.25531(8) 0.0442(6) Uani 1 1 d .
C9 C 0.2976(2) 1.23461(18) 0.24649(8) 0.0401(5) Uani 1 1 d .
C10 C 0.4378(2) 1.23839(19) 0.26934(8) 0.0416(5) Uani 1 1 d .
H10A H 0.4527 1.2992 0.2892 0.050 Uiso 1 1 calc R
H10B H 0.4491 1.1849 0.2833 0.050 Uiso 1 1 calc R
C11 C 0.2444(3) 1.3421(2) 0.17305(8) 0.0477(6) Uani 1 1 d .
C12 C 0.1244(3) 1.1935(2) 0.13956(9) 0.0537(7) Uani 1 1 d .
C13 C 0.2124(4) 1.1271(3) 0.11135(12) 0.0916(14) Uani 1 1 d .
H13A H 0.2334 1.0715 0.1234 0.110 Uiso 1 1 calc R
H13B H 0.3002 1.1597 0.1091 0.110 Uiso 1 1 calc R
C14 C 0.1473(4) 1.0913(3) 0.06813(12) 0.0851(12) Uani 1 1 d .
H14A H 0.2004 1.0366 0.0541 0.102 Uiso 1 1 calc R
H14B H 0.0530 1.0684 0.0705 0.102 Uiso 1 1 calc R
C15 C 0.1411(5) 1.1662(4) 0.04173(14) 0.1020(15) Uani 1 1 d .
H15A H 0.2357 1.1824 0.0359 0.122 Uiso 1 1 calc R
H15B H 0.0996 1.2246 0.0574 0.122 Uiso 1 1 calc R
C16 C 0.0563(8) 1.1331(4) 0.00018(16) 0.126(2) Uani 1 1 d .
H16A H 0.1047 1.0791 -0.0164 0.151 Uiso 1 1 calc R
H16B H -0.0337 1.1087 0.0062 0.151 Uiso 1 1 calc R
C17 C 0.0313(9) 1.2037(6) -0.0247(2) 0.166(3) Uani 1 1 d .
H17A H -0.0121 1.1727 -0.0509 0.249 Uiso 1 1 calc GR
H17B H 0.1186 1.2327 -0.0293 0.249 Uiso 1 1 calc GR
H17C H -0.0292 1.2530 -0.0106 0.249 Uiso 1 1 calc GR
C18 C 0.1166(3) 1.3067(2) 0.29642(9) 0.0466(6) Uani 1 1 d .
C19 C 0.1582(4) 1.3223(3) 0.36852(10) 0.0703(9) Uani 1 1 d .
H19A H 0.0673 1.2935 0.3705 0.084 Uiso 1 1 calc R
H19B H 0.1497 1.3923 0.3759 0.084 Uiso 1 1 calc R
C20 C 0.2632(3) 1.2890(2) 0.39728(9) 0.0606(7) Uani 1 1 d .
C21 C 0.4050(4) 1.2932(3) 0.39266(11) 0.0701(9) Uani 1 1 d .
H21 H 0.4384 1.3145 0.3700 0.084 Uiso 1 1 calc R
C22 C 0.4981(4) 1.2669(3) 0.42072(12) 0.0760(10) Uani 1 1 d .
H22 H 0.5937 1.2696 0.4169 0.091 Uiso 1 1 calc R
C23 C 0.4506(5) 1.2365(3) 0.45439(13) 0.0897(12) Uani 1 1 d .
H23 H 0.5134 1.2198 0.4739 0.108 Uiso 1 1 calc R
C24 C 0.3106(5) 1.2311(4) 0.45896(15) 0.1089(17) Uani 1 1 d .
H24 H 0.2780 1.2099 0.4817 0.131 Uiso 1 1 calc R
C25 C 0.2160(4) 1.2562(4) 0.43062(13) 0.0920(13) Uani 1 1 d .
H25 H 0.1204 1.2510 0.4340 0.110 Uiso 1 1 calc R
O1B O -0.0068(2) 0.6909(2) 0.13048(7) 0.0798(7) Uani 1 1 d .
O2B O -0.0134(2) 0.8452(2) 0.29936(7) 0.0706(6) Uani 1 1 d .
O3B O 0.1947(2) 0.80719(18) 0.32482(6) 0.0622(5) Uani 1 1 d .
N1B N 0.5165(2) 0.72619(16) 0.23380(7) 0.0436(5) Uani 1 1 d .
N2B N 0.2788(3) 0.9039(2) 0.16178(10) 0.0696(7) Uani 1 1 d .
C1B C 0.6579(3) 0.7322(2) 0.22994(10) 0.0505(6) Uani 1 1 d .
H1B H 0.7252 0.7470 0.2515 0.061 Uiso 1 1 calc R
C2B C 0.6814(3) 0.7124(2) 0.18876(10) 0.0580(7) Uani 1 1 d .
H2B H 0.7684 0.7123 0.1772 0.070 Uiso 1 1 calc R
C3B C 0.5517(3) 0.6921(2) 0.16636(9) 0.0533(7) Uani 1 1 d .
H3B H 0.5376 0.6748 0.1377 0.064 Uiso 1 1 calc R
C4B C 0.4506(2) 0.70288(18) 0.19532(8) 0.0426(5) Uani 1 1 d .
C5B C 0.2974(2) 0.69097(18) 0.20016(8) 0.0406(5) Uani 1 1 d .
H5B H 0.2736 0.6217 0.1949 0.049 Uiso 1 1 calc R
C6B C 0.1813(2) 0.74510(19) 0.17964(8) 0.0441(6) Uani 1 1 d .
C7B C 0.0721(2) 0.7696(2) 0.21388(9) 0.0485(6) Uani 1 1 d .
H7BA H 0.0284 0.8314 0.2136 0.058 Uiso 1 1 calc R
H7BB H 0.0002 0.7196 0.2102 0.058 Uiso 1 1 calc R
C8B C 0.1584(2) 0.77379(19) 0.25353(8) 0.0433(5) Uani 1 1 d .
C9B C 0.2837(2) 0.73499(18) 0.24571(8) 0.0402(5) Uani 1 1 d .
C10B C 0.4229(2) 0.74002(19) 0.26891(8) 0.0435(5) Uani 1 1 d .
H10C H 0.4385 0.8024 0.2877 0.052 Uiso 1 1 calc R
H10D H 0.4325 0.6887 0.2842 0.052 Uiso 1 1 calc R
C11B C 0.2383(3) 0.8354(2) 0.17012(9) 0.0498(6) Uani 1 1 d .
C12B C 0.1156(3) 0.6859(2) 0.13795(9) 0.0518(6) Uani 1 1 d .
C13B C 0.2134(4) 0.6275(3) 0.10863(12) 0.0854(12) Uani 1 1 d .
H13C H 0.2877 0.6702 0.1039 0.102 Uiso 1 1 calc R
H13D H 0.2559 0.5794 0.1221 0.102 Uiso 1 1 calc R
C14B C 0.1531(4) 0.5773(3) 0.06810(11) 0.0827(11) Uani 1 1 d .
H14C H 0.0991 0.6234 0.0561 0.099 Uiso 1 1 calc R
H14D H 0.0891 0.5273 0.0723 0.099 Uiso 1 1 calc R
C15B C 0.2609(5) 0.5306(4) 0.03686(13) 0.0947(13) Uani 1 1 d .
H15C H 0.3201 0.5816 0.0311 0.114 Uiso 1 1 calc R
H15D H 0.3199 0.4888 0.0499 0.114 Uiso 1 1 calc R
C16B C 0.2036(6) 0.4733(5) -0.00289(15) 0.124(2) Uani 1 1 d .
H16C H 0.1469 0.5156 -0.0163 0.148 Uiso 1 1 calc R
H16D H 0.1420 0.4236 0.0029 0.148 Uiso 1 1 calc R
C17B C 0.3067(7) 0.4260(5) -0.03240(17) 0.1265(19) Uani 1 1 d .
H17D H 0.2603 0.4008 -0.0588 0.190 Uiso 1 1 calc GR
H17E H 0.3500 0.3740 -0.0222 0.190 Uiso 1 1 calc GR
H17F H 0.3768 0.4726 -0.0354 0.190 Uiso 1 1 calc GR
C18B C 0.1023(3) 0.8135(2) 0.29407(9) 0.0483(6) Uani 1 1 d .
C19B C 0.1492(4) 0.8431(4) 0.36690(10) 0.0835(12) Uani 1 1 d .
H19C H 0.0835 0.7978 0.3743 0.100 Uiso 1 1 calc R
H19D H 0.1036 0.9051 0.3690 0.100 Uiso 1 1 calc R
C20B C 0.2760(4) 0.8538(3) 0.39512(10) 0.0695(9) Uani 1 1 d .
C21B C 0.3183(6) 0.9412(3) 0.41740(13) 0.0949(13) Uani 1 1 d .
H21B H 0.2669 0.9958 0.4151 0.114 Uiso 1 1 calc R
C22B C 0.4356(7) 0.9517(5) 0.44352(16) 0.123(2) Uani 1 1 d .
H22B H 0.4635 1.0125 0.4588 0.147 Uiso 1 1 calc R
C23B C 0.5112(6) 0.8701(6) 0.44658(16) 0.1156(19) Uani 1 1 d .
H23B H 0.5915 0.8756 0.4638 0.139 Uiso 1 1 calc R
C24B C 0.4691(6) 0.7839(5) 0.42493(17) 0.1212(19) Uani 1 1 d .
H24B H 0.5197 0.7291 0.4274 0.145 Uiso 1 1 calc R
C25B C 0.3528(6) 0.7746(4) 0.39919(14) 0.1036(15) Uani 1 1 d .
H25B H 0.3251 0.7135 0.3842 0.124 Uiso 1 1 calc R
O1A O 0.9961(2) 1.0724(2) 0.36762(7) 0.0746(7) Uani 1 1 d .
O2A O 1.0041(2) 1.04324(19) 0.19837(7) 0.0684(6) Uani 1 1 d .
O3A O 0.7949(2) 0.98091(18) 0.17312(6) 0.0644(6) Uani 1 1 d .
N1A N 0.4716(2) 0.99408(15) 0.26421(7) 0.0410(4) Uani 1 1 d .
N2A N 0.7169(3) 1.2448(2) 0.33654(9) 0.0614(6) Uani 1 1 d .
C1A C 0.3307(3) 1.0063(2) 0.26774(9) 0.0481(6) Uani 1 1 d .
H1A H 0.2634 0.9973 0.2461 0.058 Uiso 1 1 calc R
C2A C 0.3075(3) 1.0344(2) 0.30917(10) 0.0540(7) Uani 1 1 d .
H2A H 0.2210 1.0489 0.3207 0.065 Uiso 1 1 calc R
C3A C 0.4374(3) 1.0375(2) 0.33146(9) 0.0509(6) Uani 1 1 d .
H3A H 0.4520 1.0537 0.3601 0.061 Uiso 1 1 calc R
C4A C 0.5380(2) 1.01203(19) 0.30278(8) 0.0421(5) Uani 1 1 d .
C5A C 0.6904(2) 0.99343(18) 0.29805(8) 0.0404(5) Uani 1 1 d .
H5A H 0.7121 0.9298 0.3040 0.048 Uiso 1 1 calc R
C6A C 0.8080(2) 1.06731(19) 0.31808(8) 0.0416(5) Uani 1 1 d .
C7A C 0.9174(2) 1.0573(2) 0.28364(8) 0.0476(6) Uani 1 1 d .
H7AA H 0.9605 1.1195 0.2834 0.057 Uiso 1 1 calc R
H7AB H 0.9899 1.0118 0.2876 0.057 Uiso 1 1 calc R
C8A C 0.8306(2) 1.02007(19) 0.24435(8) 0.0437(5) Uani 1 1 d .
C9A C 0.7045(2) 0.98931(18) 0.25236(8) 0.0406(5) Uani 1 1 d .
C10A C 0.5657(2) 0.96917(19) 0.22910(8) 0.0425(5) Uani 1 1 d .
H10E H 0.5508 1.0104 0.2093 0.051 Uiso 1 1 calc R
H10F H 0.5555 0.9017 0.2150 0.051 Uiso 1 1 calc R
C11A C 0.7542(2) 1.1665(2) 0.32760(8) 0.0441(6) Uani 1 1 d .
C12A C 0.8763(3) 1.0507(2) 0.35950(9) 0.0499(6) Uani 1 1 d .
C13A C 0.7865(4) 1.0095(4) 0.38718(12) 0.0853(13) Uani 1 1 d .
H13E H 0.7689 0.9415 0.3750 0.102 Uiso 1 1 calc R
H13F H 0.6973 1.0422 0.3888 0.102 Uiso 1 1 calc R
C14A C 0.8498(4) 1.0183(3) 0.43113(11) 0.0799(11) Uani 1 1 d .
H14E H 0.7957 0.9777 0.4451 0.096 Uiso 1 1 calc R
H14F H 0.9441 0.9932 0.4292 0.096 Uiso 1 1 calc R
C15A C 0.8557(5) 1.1191(4) 0.45740(13) 0.0960(13) Uani 1 1 d .
H15E H 0.7609 1.1406 0.4631 0.115 Uiso 1 1 calc R
H15F H 0.8972 1.1620 0.4418 0.115 Uiso 1 1 calc R
C16A C 0.9393(7) 1.1283(4) 0.49882(14) 0.1130(17) Uani 1 1 d .
H16E H 0.8935 1.0884 0.5150 0.136 Uiso 1 1 calc R
H16F H 1.0314 1.1017 0.4930 0.136 Uiso 1 1 calc R
C17A C 0.9567(9) 1.2250(5) 0.52420(19) 0.162(3) Uani 1 1 d .
H17G H 1.0200 1.2616 0.5115 0.243 Uiso 1 1 calc GR
H17H H 0.9940 1.2211 0.5512 0.243 Uiso 1 1 calc GR
H17I H 0.8677 1.2565 0.5267 0.243 Uiso 1 1 calc GR
C18A C 0.8867(3) 1.0173(2) 0.20341(9) 0.0493(6) Uani 1 1 d .
C19A C 0.8418(4) 0.9719(4) 0.13084(11) 0.0911(13) Uani 1 1 d .
H19E H 0.9078 0.9194 0.1244 0.109 Uiso 1 1 calc R
H19F H 0.8874 1.0315 0.1280 0.109 Uiso 1 1 calc R
C20A C 0.7168(4) 0.9520(3) 0.10259(10) 0.0748(10) Uani 1 1 d .
C21A C 0.6449(6) 0.8658(5) 0.09702(15) 0.1142(18) Uani 1 1 d .
H21A H 0.6767 0.8182 0.1107 0.137 Uiso 1 1 calc R
C22A C 0.5275(7) 0.8489(6) 0.07182(19) 0.136(2) Uani 1 1 d .
H22A H 0.4791 0.7903 0.0685 0.163 Uiso 1 1 calc R
C23A C 0.4801(7) 0.9188(6) 0.05106(17) 0.130(2) Uani 1 1 d .
H23A H 0.3992 0.9082 0.0341 0.156 Uiso 1 1 calc R
C24A C 0.5533(8) 1.0027(5) 0.05581(18) 0.135(2) Uani 1 1 d .
H24A H 0.5229 1.0494 0.0415 0.162 Uiso 1 1 calc R
C25A C 0.6702(6) 1.0204(4) 0.08108(14) 0.1018(14) Uani 1 1 d .
H25A H 0.7189 1.0787 0.0839 0.122 Uiso 1 1 calc R
O1C O 0.9991(2) 0.5623(3) 0.37160(8) 0.0867(8) Uani 1 1 d .
O2C O 1.0009(2) 0.54312(18) 0.20150(7) 0.0675(6) Uani 1 1 d .
O3C O 0.7953(2) 0.47242(16) 0.17735(6) 0.0583(5) Uani 1 1 d .
N1C N 0.4733(2) 0.49449(15) 0.27005(7) 0.0422(5) Uani 1 1 d .
N2C N 0.7171(3) 0.7417(2) 0.33760(10) 0.0712(7) Uani 1 1 d .
C1C C 0.3325(3) 0.5042(2) 0.27420(9) 0.0482(6) Uani 1 1 d .
H1C H 0.2648 0.4978 0.2527 0.058 Uiso 1 1 calc R
C2C C 0.3093(3) 0.5251(2) 0.31561(10) 0.0555(7) Uani 1 1 d .
H2C H 0.2228 0.5359 0.3275 0.067 Uiso 1 1 calc R
C3C C 0.4410(3) 0.5273(2) 0.33743(9) 0.0524(6) Uani 1 1 d .
H3C H 0.4566 0.5397 0.3661 0.063 Uiso 1 1 calc R
C4C C 0.5409(2) 0.50757(19) 0.30812(8) 0.0431(5) Uani 1 1 d .
C5C C 0.6933(2) 0.49113(18) 0.30264(8) 0.0413(5) Uani 1 1 d .
H5C H 0.7168 0.4272 0.3079 0.050 Uiso 1 1 calc R
C6C C 0.8118(2) 0.56518(19) 0.32244(8) 0.0454(6) Uani 1 1 d .
C7C C 0.9205(3) 0.5528(2) 0.28770(9) 0.0493(6) Uani 1 1 d .
H7CA H 0.9666 0.6139 0.2874 0.059 Uiso 1 1 calc R
H7CB H 0.9906 0.5054 0.2913 0.059 Uiso 1 1 calc R
C8C C 0.8314(2) 0.51788(19) 0.24865(8) 0.0441(6) Uani 1 1 d .
C9C C 0.7052(2) 0.48883(17) 0.25699(8) 0.0402(5) Uani 1 1 d .
C10C C 0.5650(2) 0.47180(19) 0.23433(8) 0.0427(5) Uani 1 1 d .
H10G H 0.5498 0.5153 0.2155 0.051 Uiso 1 1 calc R
H10H H 0.5531 0.4052 0.2192 0.051 Uiso 1 1 calc R
C11C C 0.7563(3) 0.6640(2) 0.33067(9) 0.0500(6) Uani 1 1 d .
C12C C 0.8776(3) 0.5491(2) 0.36406(9) 0.0550(7) Uani 1 1 d .
C13C C 0.7797(4) 0.5198(4) 0.39341(12) 0.0869(13) Uani 1 1 d .
H13G H 0.7060 0.5674 0.3984 0.104 Uiso 1 1 calc R
H13H H 0.7363 0.4583 0.3799 0.104 Uiso 1 1 calc R
C14C C 0.8419(4) 0.5095(4) 0.43441(12) 0.0841(11) Uani 1 1 d .
H14G H 0.8960 0.5676 0.4464 0.101 Uiso 1 1 calc R
H14H H 0.9059 0.4554 0.4300 0.101 Uiso 1 1 calc R
C15C C 0.7354(5) 0.4931(4) 0.46528(13) 0.0942(13) Uani 1 1 d .
H15G H 0.6770 0.5500 0.4716 0.113 Uiso 1 1 calc R
H15H H 0.6755 0.4388 0.4522 0.113 Uiso 1 1 calc R
C16C C 0.7962(6) 0.4735(5) 0.50507(16) 0.1224(19) Uani 1 1 d .
H16G H 0.8569 0.4179 0.4987 0.147 Uiso 1 1 calc R
H16H H 0.8538 0.5288 0.5186 0.147 Uiso 1 1 calc R
C17C C 0.6918(6) 0.4547(5) 0.53462(17) 0.128(2) Uani 1 1 d .
H17J H 0.6341 0.4001 0.5216 0.192 Uiso 1 1 calc GR
H17K H 0.6344 0.5107 0.5425 0.192 Uiso 1 1 calc GR
H17L H 0.7395 0.4411 0.5589 0.192 Uiso 1 1 calc GR
C18C C 0.8858(3) 0.5148(2) 0.20736(9) 0.0481(6) Uani 1 1 d .
C19C C 0.8405(4) 0.4626(3) 0.13541(10) 0.0748(10) Uani 1 1 d .
H19G H 0.9322 0.4333 0.1329 0.090 Uiso 1 1 calc R
H19H H 0.8469 0.5259 0.1285 0.090 Uiso 1 1 calc R
C20C C 0.7373(3) 0.4004(2) 0.10652(10) 0.0617(8) Uani 1 1 d .
C21C C 0.7838(4) 0.3303(3) 0.07429(13) 0.0905(12) Uani 1 1 d .
H21C H 0.8792 0.3196 0.0717 0.109 Uiso 1 1 calc R
C22C C 0.6894(6) 0.2762(4) 0.04588(15) 0.1099(17) Uani 1 1 d .
H22C H 0.7223 0.2313 0.0236 0.132 Uiso 1 1 calc R
C23C C 0.5506(5) 0.2872(4) 0.04977(13) 0.0902(12) Uani 1 1 d .
H23C H 0.4881 0.2496 0.0306 0.108 Uiso 1 1 calc R
C24C C 0.5025(4) 0.3545(3) 0.08225(12) 0.0799(10) Uani 1 1 d .
H24C H 0.4068 0.3620 0.0854 0.096 Uiso 1 1 calc R
C25C C 0.5953(4) 0.4112(3) 0.11040(11) 0.0712(9) Uani 1 1 d .
H25C H 0.5614 0.4572 0.1322 0.085 Uiso 1 1 calc R

loop_
_atom_site_aniso_label
_atom_site_aniso_U_11
_atom_site_aniso_U_22
_atom_site_aniso_U_33
_atom_site_aniso_U_23
_atom_site_aniso_U_13
_atom_site_aniso_U_12
O1 0.0431(12) 0.137(2) 0.0630(13) 0.0159(14) -0.0084(10) 0.0020(13)
O2 0.0446(11) 0.0802(16) 0.0747(14) 0.0180(11) 0.0159(10) 0.0155(10)
O3 0.0503(11) 0.0697(14) 0.0532(11) 0.0134(9) 0.0105(8) 0.0148(9)
N1 0.0320(10) 0.0392(12) 0.0536(12) 0.0101(9) 0.0020(8) 0.0048(8)
N2 0.0601(15) 0.0541(17) 0.0850(19) 0.0238(14) 0.0132(13) 0.0055(12)
C1 0.0309(11) 0.0437(15) 0.0623(15) 0.0117(11) -0.0039(10) 0.0067(9)
C2 0.0350(13) 0.0585(18) 0.0681(17) 0.0128(13) 0.0094(12) 0.0117(11)
C3 0.0400(13) 0.0614(18) 0.0546(15) 0.0099(12) 0.0075(11) 0.0137(11)
C4 0.0335(12) 0.0395(14) 0.0533(14) 0.0089(10) 0.0017(10) 0.0087(9)
C5 0.0330(11) 0.0386(14) 0.0504(13) 0.0070(10) -0.0005(9) 0.0036(9)
C6 0.0342(12) 0.0428(15) 0.0551(14) 0.0112(11) 0.0004(10) 0.0023(10)
C7 0.0302(12) 0.0544(17) 0.0645(16) 0.0163(12) 0.0025(11) 0.0055(10)
C8 0.0358(12) 0.0398(14) 0.0585(15) 0.0129(11) 0.0056(10) -0.0001(9)
C9 0.0350(12) 0.0330(13) 0.0534(14) 0.0115(10) 0.0026(10) -0.0006(9)
C10 0.0349(12) 0.0395(14) 0.0517(14) 0.0125(10) 0.0026(10) 0.0022(9)
C11 0.0372(12) 0.0510(17) 0.0553(15) 0.0117(12) 0.0047(10) 0.0089(11)
C12 0.0403(14) 0.0573(18) 0.0624(16) 0.0124(13) -0.0092(12) -0.0012(11)
C13 0.078(2) 0.093(3) 0.081(2) -0.026(2) -0.0274(19) 0.028(2)
C14 0.078(2) 0.083(3) 0.078(2) -0.0152(19) -0.0187(18) 0.0143(19)
C15 0.102(3) 0.111(4) 0.083(3) -0.005(2) 0.027(2) -0.005(3)
C16 0.187(6) 0.107(4) 0.077(3) 0.001(3) 0.008(3) 0.007(4)
C17 0.247(9) 0.151(7) 0.103(4) 0.027(4) 0.035(5) 0.012(6)
C18 0.0391(13) 0.0415(15) 0.0607(15) 0.0127(11) 0.0101(11) 0.0019(10)
C19 0.068(2) 0.088(3) 0.0537(17) 0.0103(16) 0.0160(14) 0.0216(17)
C20 0.0670(19) 0.0596(19) 0.0541(16) 0.0086(13) 0.0085(13) 0.0046(14)
C21 0.067(2) 0.080(2) 0.0638(19) 0.0158(16) 0.0106(15) 0.0085(16)
C22 0.065(2) 0.083(3) 0.074(2) 0.0049(18) -0.0009(16) 0.0060(17)
C23 0.092(3) 0.103(3) 0.076(2) 0.026(2) -0.006(2) 0.012(2)
C24 0.106(3) 0.150(5) 0.091(3) 0.069(3) 0.009(3) 0.004(3)
C25 0.076(2) 0.126(4) 0.084(3) 0.041(2) 0.011(2) -0.008(2)
O1B 0.0417(12) 0.124(2) 0.0662(14) 0.0058(14) -0.0093(10) -0.0038(12)
O2B 0.0451(11) 0.0909(18) 0.0759(14) 0.0156(12) 0.0152(10) 0.0161(11)
O3B 0.0565(12) 0.0771(15) 0.0524(11) 0.0109(10) 0.0105(9) 0.0196(10)
N1B 0.0334(10) 0.0403(12) 0.0576(12) 0.0117(9) -0.0017(9) 0.0029(8)
N2B 0.0682(17) 0.0582(18) 0.088(2) 0.0267(15) 0.0087(14) 0.0003(13)
C1B 0.0319(12) 0.0457(16) 0.0737(18) 0.0134(12) -0.0059(11) 0.0056(10)
C2B 0.0324(13) 0.065(2) 0.078(2) 0.0172(15) 0.0075(12) 0.0096(11)
C3B 0.0370(13) 0.0628(19) 0.0597(16) 0.0115(13) 0.0047(11) 0.0078(11)
C4B 0.0323(11) 0.0384(14) 0.0567(14) 0.0090(10) 0.0014(10) 0.0047(9)
C5B 0.0347(12) 0.0353(13) 0.0504(13) 0.0069(10) -0.0012(9) -0.0004(9)
C6B 0.0328(12) 0.0442(15) 0.0544(14) 0.0095(11) -0.0019(10) 0.0001(10)
C7B 0.0308(12) 0.0525(16) 0.0617(16) 0.0110(12) 0.0003(10) 0.0051(10)
C8B 0.0353(12) 0.0387(14) 0.0555(14) 0.0084(10) 0.0060(10) 0.0000(9)
C9B 0.0356(12) 0.0340(13) 0.0518(13) 0.0111(10) 0.0018(10) -0.0026(9)
C10B 0.0391(12) 0.0386(14) 0.0532(14) 0.0111(10) -0.0002(10) 0.0012(9)
C11B 0.0394(13) 0.0530(18) 0.0572(15) 0.0123(12) 0.0001(11) 0.0046(11)
C12B 0.0384(13) 0.0590(18) 0.0569(15) 0.0114(12) -0.0056(11) -0.0030(11)
C13B 0.064(2) 0.105(3) 0.071(2) -0.014(2) -0.0165(17) 0.016(2)
C14B 0.073(2) 0.098(3) 0.064(2) -0.0072(19) -0.0082(17) 0.003(2)
C15B 0.091(3) 0.107(4) 0.076(2) -0.001(2) -0.008(2) 0.018(2)
C16B 0.109(4) 0.157(5) 0.083(3) -0.024(3) 0.007(3) 0.004(3)
C17B 0.148(5) 0.125(5) 0.099(4) 0.003(3) 0.031(3) 0.017(4)
C18B 0.0420(14) 0.0449(16) 0.0589(15) 0.0116(11) 0.0097(11) 0.0023(10)
C19B 0.076(2) 0.118(3) 0.0518(18) 0.0054(18) 0.0162(16) 0.028(2)
C20B 0.077(2) 0.083(3) 0.0488(16) 0.0126(15) 0.0145(14) 0.0133(17)
C21B 0.141(4) 0.075(3) 0.072(2) 0.023(2) 0.019(2) 0.007(2)
C22B 0.171(6) 0.115(5) 0.083(3) 0.029(3) -0.014(3) -0.055(4)
C23B 0.099(4) 0.175(6) 0.080(3) 0.047(4) -0.011(2) -0.022(4)
C24B 0.125(4) 0.136(5) 0.098(3) 0.016(3) -0.013(3) 0.046(4)
C25B 0.124(4) 0.091(3) 0.084(3) -0.006(2) -0.018(3) 0.035(3)
O1A 0.0407(11) 0.118(2) 0.0611(13) 0.0110(13) -0.0075(9) -0.0006(12)
O2A 0.0462(11) 0.0842(17) 0.0738(14) 0.0122(12) 0.0178(10) -0.0035(10)
O3A 0.0606(12) 0.0799(16) 0.0488(11) 0.0028(10) 0.0138(9) -0.0117(11)
N1A 0.0324(10) 0.0370(12) 0.0525(11) 0.0073(8) -0.0011(8) -0.0013(8)
N2A 0.0562(14) 0.0501(17) 0.0763(17) 0.0089(12) 0.0068(12) 0.0044(11)
C1A 0.0337(12) 0.0438(15) 0.0662(16) 0.0115(12) -0.0031(11) -0.0048(10)
C2A 0.0317(12) 0.0596(18) 0.0708(18) 0.0134(13) 0.0059(11) -0.0030(11)
C3A 0.0381(13) 0.0595(18) 0.0556(15) 0.0129(12) 0.0066(11) -0.0056(11)
C4A 0.0332(12) 0.0413(14) 0.0531(14) 0.0128(10) 0.0006(10) -0.0019(9)
C5A 0.0322(11) 0.0395(14) 0.0499(13) 0.0113(10) -0.0022(9) 0.0008(9)
C6A 0.0295(11) 0.0445(15) 0.0503(13) 0.0099(10) -0.0019(9) 0.0016(9)
C7A 0.0320(12) 0.0498(16) 0.0596(15) 0.0081(12) 0.0034(10) 0.0006(10)
C8A 0.0363(12) 0.0386(14) 0.0555(14) 0.0073(10) 0.0046(10) 0.0043(9)
C9A 0.0374(12) 0.0315(13) 0.0515(13) 0.0059(9) 0.0027(10) 0.0044(9)
C10A 0.0386(12) 0.0365(14) 0.0505(13) 0.0059(10) -0.0010(10) 0.0014(9)
C11A 0.0351(12) 0.0474(17) 0.0488(13) 0.0084(11) -0.0001(10) -0.0026(10)
C12A 0.0386(13) 0.0543(17) 0.0555(15) 0.0103(12) -0.0069(11) 0.0032(11)
C13A 0.075(2) 0.120(3) 0.073(2) 0.053(2) -0.0221(18) -0.034(2)
C14A 0.074(2) 0.103(3) 0.071(2) 0.042(2) -0.0157(17) -0.016(2)
C15A 0.100(3) 0.119(4) 0.077(2) 0.037(2) 0.023(2) 0.027(3)
C16A 0.160(5) 0.116(4) 0.068(3) 0.028(2) 0.008(3) 0.015(3)
C17A 0.247(9) 0.134(6) 0.101(4) 0.011(4) 0.038(5) 0.001(6)
C18A 0.0436(14) 0.0418(15) 0.0614(16) 0.0068(11) 0.0108(12) 0.0043(10)
C19A 0.084(3) 0.132(4) 0.0516(19) 0.004(2) 0.0229(17) -0.022(2)
C20A 0.084(2) 0.087(3) 0.0486(17) 0.0019(16) 0.0185(15) -0.0089(19)
C21A 0.126(4) 0.135(5) 0.087(3) 0.036(3) -0.011(3) -0.043(4)
C22A 0.128(5) 0.168(7) 0.101(4) 0.010(4) -0.011(3) -0.058(5)
C23A 0.111(4) 0.172(7) 0.082(3) -0.025(4) -0.015(3) 0.023(4)
C24A 0.181(7) 0.121(5) 0.090(4) -0.006(3) -0.016(4) 0.056(5)
C25A 0.137(4) 0.085(3) 0.076(3) -0.001(2) 0.011(3) 0.011(3)
O1C 0.0428(12) 0.143(3) 0.0700(15) 0.0151(15) -0.0093(10) 0.0003(13)
O2C 0.0420(11) 0.0781(16) 0.0805(15) 0.0103(11) 0.0166(10) -0.0068(10)
O3C 0.0504(11) 0.0672(14) 0.0550(11) 0.0062(9) 0.0098(9) -0.0099(9)
N1C 0.0307(10) 0.0374(12) 0.0573(12) 0.0077(9) 0.0024(8) 0.0005(8)
N2C 0.0729(18) 0.0477(18) 0.089(2) 0.0042(13) 0.0135(15) 0.0064(13)
C1C 0.0323(12) 0.0440(15) 0.0668(17) 0.0088(12) 0.0001(11) -0.0043(10)
C2C 0.0336(13) 0.0550(18) 0.0753(19) 0.0063(13) 0.0095(12) -0.0038(11)
C3C 0.0394(13) 0.0550(17) 0.0610(16) 0.0076(12) 0.0083(11) -0.0032(11)
C4C 0.0347(12) 0.0382(14) 0.0559(14) 0.0088(10) 0.0031(10) -0.0012(9)
C5C 0.0330(12) 0.0366(14) 0.0532(14) 0.0076(10) 0.0003(10) 0.0026(9)
C6C 0.0328(12) 0.0420(15) 0.0590(15) 0.0059(11) -0.0007(10) 0.0022(10)
C7C 0.0320(12) 0.0468(16) 0.0658(16) 0.0044(12) 0.0037(11) 0.0019(10)
C8C 0.0330(11) 0.0365(14) 0.0611(15) 0.0061(10) 0.0037(10) 0.0053(9)
C9C 0.0350(12) 0.0290(13) 0.0553(14) 0.0058(9) 0.0016(10) 0.0055(8)
C10C 0.0364(12) 0.0363(14) 0.0538(14) 0.0061(10) 0.0023(10) 0.0027(9)
C11C 0.0401(13) 0.0447(17) 0.0621(16) 0.0047(12) 0.0010(11) -0.0031(11)
C12C 0.0407(14) 0.0583(18) 0.0623(16) 0.0057(13) -0.0063(12) 0.0039(11)
C13C 0.065(2) 0.125(4) 0.077(2) 0.042(2) -0.0176(18) -0.021(2)
C14C 0.075(2) 0.107(3) 0.073(2) 0.027(2) -0.0067(18) 0.000(2)
C15C 0.084(3) 0.120(4) 0.080(2) 0.029(2) -0.013(2) -0.021(2)
C16C 0.104(4) 0.183(6) 0.093(3) 0.058(4) 0.008(3) 0.016(4)
C17C 0.147(5) 0.149(5) 0.094(3) 0.037(3) 0.024(3) -0.012(4)
C18C 0.0375(13) 0.0389(15) 0.0665(16) 0.0070(11) 0.0097(11) 0.0051(10)
C19C 0.073(2) 0.091(3) 0.0580(18) 0.0069(17) 0.0218(16) -0.0171(19)
C20C 0.0666(19) 0.064(2) 0.0553(16) 0.0141(14) 0.0093(13) 0.0011(14)
C21C 0.076(2) 0.094(3) 0.089(3) -0.011(2) 0.011(2) 0.016(2)
C22C 0.104(3) 0.112(4) 0.091(3) -0.030(3) 0.004(2) 0.009(3)
C23C 0.094(3) 0.096(3) 0.073(2) 0.003(2) -0.007(2) -0.011(2)
C24C 0.067(2) 0.100(3) 0.075(2) 0.023(2) -0.0007(17) -0.0056(19)
C25C 0.070(2) 0.078(2) 0.0660(19) 0.0127(16) 0.0115(16) 0.0030(16)

loop_
_atom_type_symbol
_atom_type_description
_atom_type_scat_dispersion_real
_atom_type_scat_dispersion_imag
_atom_type_scat_source
C C 0.0181 0.0091 'International Tables Vol C Tables 4.2.6.8 and 6.1.1.4'
H H 0.0000 0.0000 'International Tables Vol C Tables 4.2.6.8 and 6.1.1.4'
N N 0.0311 0.0180 'International Tables Vol C Tables 4.2.6.8 and 6.1.1.4'
O O 0.0492 0.0322 'International Tables Vol C Tables 4.2.6.8 and 6.1.1.4'

loop_
_geom_angle_atom_site_label_1
_geom_angle_atom_site_label_2
_geom_angle_atom_site_label_3
_geom_angle
C18 O3 C19 116.1(2)
C1 N1 C4 109.9(2)
C1 N1 C10 134.9(2)
C4 N1 C10 115.16(19)
N1 C1 H1 126.6
C2 C1 N1 106.9(2)
C2 C1 H1 126.6
C1 C2 H2 125.8
C1 C2 C3 108.5(2)
C3 C2 H2 125.8
C2 C3 H3 126.5
C4 C3 C2 107.0(3)
C4 C3 H3 126.5
N1 C4 C5 108.5(2)
C3 C4 N1 107.7(2)
C3 C4 C5 143.6(2)
C4 C5 H5 109.3
C4 C5 C6 123.5(2)
C4 C5 C9 101.8(2)
C6 C5 H5 109.3
C9 C5 H5 109.3
C9 C5 C6 102.4(2)
C7 C6 C5 102.8(2)
C11 C6 C5 110.9(2)
C11 C6 C7 110.2(2)
C11 C6 C12 105.8(2)
C12 C6 C5 115.3(2)
C12 C6 C7 111.9(2)
C6 C7 H7A 111.1
C6 C7 H7B 111.1
H7A C7 H7B 109.1
C8 C7 C6 103.37(19)
C8 C7 H7A 111.1
C8 C7 H7B 111.1
C9 C8 C7 111.2(2)
C9 C8 C18 127.5(2)
C18 C8 C7 121.3(2)
C5 C9 C10 111.1(2)
C8 C9 C5 112.1(2)
C8 C9 C10 135.7(2)
N1 C10 C9 99.68(19)
N1 C10 H10A 111.8
N1 C10 H10B 111.8
C9 C10 H10A 111.8
C9 C10 H10B 111.8
H10A C10 H10B 109.6
N2 C11 C6 177.8(3)
O1 C12 C6 118.5(3)
O1 C12 C13 123.1(3)
C13 C12 C6 118.3(2)
C12 C13 H13A 108.7
C12 C13 H13B 108.7
C12 C13 C14 114.4(3)
H13A C13 H13B 107.6
C14 C13 H13A 108.7
C14 C13 H13B 108.7
C13 C14 H14A 108.6
C13 C14 H14B 108.6
H14A C14 H14B 107.6
C15 C14 C13 114.6(4)
C15 C14 H14A 108.6
C15 C14 H14B 108.6
C14 C15 H15A 108.8
C14 C15 H15B 108.8
C14 C15 C16 113.8(4)
H15A C15 H15B 107.7
C16 C15 H15A 108.8
C16 C15 H15B 108.8
C15 C16 H16A 107.9
C15 C16 H16B 107.9
H16A C16 H16B 107.2
C17 C16 C15 117.5(6)
C17 C16 H16A 107.9
C17 C16 H16B 107.9
C16 C17 H17A 109.5
C16 C17 H17B 109.5
C16 C17 H17C 109.5
H17A C17 H17B 109.5
H17A C17 H17C 109.5
H17B C17 H17C 109.5
O2 C18 O3 123.6(3)
O2 C18 C8 124.3(3)
O3 C18 C8 112.0(2)
O3 C19 H19A 110.1
O3 C19 H19B 110.1
O3 C19 C20 108.1(3)
H19A C19 H19B 108.4
C20 C19 H19A 110.1
C20 C19 H19B 110.1
C21 C20 C19 122.9(3)
C25 C20 C19 118.6(3)
C25 C20 C21 118.5(3)
C20 C21 H21 119.3
C22 C21 C20 121.3(3)
C22 C21 H21 119.3
C21 C22 H22 120.0
C23 C22 C21 120.0(4)
C23 C22 H22 120.0
C22 C23 H23 120.5
C24 C23 C22 119.1(4)
C24 C23 H23 120.5
C23 C24 H24 119.3
C23 C24 C25 121.4(4)
C25 C24 H24 119.3
C20 C25 C24 119.7(4)
C20 C25 H25 120.1
C24 C25 H25 120.1
C18B O3B C19B 116.3(2)
C1B N1B C4B 109.9(2)
C1B N1B C10B 135.1(2)
C4B N1B C10B 115.07(19)
N1B C1B H1B 126.4
C2B C1B N1B 107.2(2)
C2B C1B H1B 126.4
C1B C2B H2B 125.6
C1B C2B C3B 108.7(2)
C3B C2B H2B 125.6
C2B C3B H3B 126.8
C4B C3B C2B 106.4(3)
C4B C3B H3B 126.8
N1B C4B C3B 107.8(2)
N1B C4B C5B 109.1(2)
C3B C4B C5B 142.9(3)
C4B C5B H5B 109.3
C4B C5B C6B 124.2(2)
C4B C5B C9B 101.60(19)
C6B C5B H5B 109.3
C9B C5B H5B 109.3
C9B C5B C6B 101.9(2)
C7B C6B C5B 103.1(2)
C7B C6B C12B 112.2(2)
C11B C6B C5B 110.74(19)
C11B C6B C7B 110.3(2)
C11B C6B C12B 105.9(2)
C12B C6B C5B 114.7(2)
C6B C7B H7BA 111.1
C6B C7B H7BB 111.1
H7BA C7B H7BB 109.0
C8B C7B C6B 103.43(19)
C8B C7B H7BA 111.1
C8B C7B H7BB 111.1
C9B C8B C7B 111.0(2)
C9B C8B C18B 127.5(2)
C18B C8B C7B 121.5(2)
C8B C9B C5B 112.0(2)
C8B C9B C10B 135.7(2)
C10B C9B C5B 111.1(2)
N1B C10B C9B 99.77(19)
N1B C10B H10C 111.8
N1B C10B H10D 111.8
C9B C10B H10C 111.8
C9B C10B H10D 111.8
H10C C10B H10D 109.5
N2B C11B C6B 177.8(3)
O1B C12B C6B 119.7(3)
O1B C12B C13B 123.5(3)
C13B C12B C6B 116.7(2)
C12B C13B H13C 108.1
C12B C13B H13D 108.1
H13C C13B H13D 107.3
C14B C13B C12B 116.7(3)
C14B C13B H13C 108.1
C14B C13B H13D 108.1
C13B C14B H14C 108.6
C13B C14B H14D 108.6
C13B C14B C15B 114.7(3)
H14C C14B H14D 107.6
C15B C14B H14C 108.6
C15B C14B H14D 108.6
C14B C15B H15C 108.3
C14B C15B H15D 108.3
H15C C15B H15D 107.4
C16B C15B C14B 116.1(4)
C16B C15B H15C 108.3
C16B C15B H15D 108.3
C15B C16B H16C 108.2
C15B C16B H16D 108.2
C15B C16B C17B 116.2(5)
H16C C16B H16D 107.4
C17B C16B H16C 108.2
C17B C16B H16D 108.2
C16B C17B H17D 109.5
C16B C17B H17E 109.5
C16B C17B H17F 109.5
H17D C17B H17E 109.5
H17D C17B H17F 109.5
H17E C17B H17F 109.5
O2B C18B O3B 123.9(3)
O2B C18B C8B 124.6(3)
O3B C18B C8B 111.4(2)
O3B C19B H19C 110.3
O3B C19B H19D 110.3
O3B C19B C20B 107.3(3)
H19C C19B H19D 108.5
C20B C19B H19C 110.3
C20B C19B H19D 110.3
C21B C20B C19B 121.2(4)
C21B C20B C25B 118.2(4)
C25B C20B C19B 120.6(4)
C20B C21B H21B 119.2
C20B C21B C22B 121.5(5)
C22B C21B H21B 119.2
C21B C22B H22B 120.7
C21B C22B C23B 118.6(5)
C23B C22B H22B 120.7
C22B C23B H23B 120.0
C24B C23B C22B 119.9(5)
C24B C23B H23B 120.0
C23B C24B H24B 119.6
C23B C24B C25B 120.8(6)
C25B C24B H24B 119.6
C20B C25B H25B 119.6
C24B C25B C20B 120.9(5)
C24B C25B H25B 119.6
C18A O3A C19A 116.3(2)
C1A N1A C4A 110.2(2)
C1A N1A C10A 134.9(2)
C4A N1A C10A 114.81(19)
N1A C1A H1A 126.5
N1A C1A C2A 107.0(2)
C2A C1A H1A 126.5
C1A C2A H2A 125.8
C1A C2A C3A 108.3(2)
C3A C2A H2A 125.8
C2A C3A H3A 126.5
C4A C3A C2A 107.0(3)
C4A C3A H3A 126.5
N1A C4A C5A 109.0(2)
C3A C4A N1A 107.4(2)
C3A C4A C5A 143.5(2)
C4A C5A H5A 109.3
C4A C5A C6A 124.0(2)
C4A C5A C9A 101.62(19)
C6A C5A H5A 109.3
C9A C5A H5A 109.3
C9A C5A C6A 102.22(19)
C5A C6A C7A 103.6(2)
C11A C6A C5A 110.97(19)
C11A C6A C7A 110.1(2)
C11A C6A C12A 105.4(2)
C12A C6A C5A 115.5(2)
C12A C6A C7A 111.3(2)
C6A C7A H7AA 111.2
C6A C7A H7AB 111.2
H7AA C7A H7AB 109.1
C8A C7A C6A 103.06(19)
C8A C7A H7AA 111.2
C8A C7A H7AB 111.2
C9A C8A C7A 111.6(2)
C9A C8A C18A 127.1(2)
C18A C8A C7A 121.3(2)
C8A C9A C5A 111.8(2)
C8A C9A C10A 135.9(2)
C10A C9A C5A 111.1(2)
N1A C10A C9A 99.54(19)
N1A C10A H10E 111.9
N1A C10A H10F 111.9
C9A C10A H10E 111.9
C9A C10A H10F 111.9
H10E C10A H10F 109.6
N2A C11A C6A 176.8(3)
O1A C12A C6A 119.0(3)
O1A C12A C13A 123.5(3)
C13A C12A C6A 117.5(2)
C12A C13A H13E 108.8
C12A C13A H13F 108.8
C12A C13A C14A 113.9(3)
H13E C13A H13F 107.7
C14A C13A H13E 108.8
C14A C13A H13F 108.8
C13A C14A H14E 108.4
C13A C14A H14F 108.4
H14E C14A H14F 107.5
C15A C14A C13A 115.4(4)
C15A C14A H14E 108.4
C15A C14A H14F 108.4
C14A C15A H15E 108.7
C14A C15A H15F 108.7
C14A C15A C16A 114.2(4)
H15E C15A H15F 107.6
C16A C15A H15E 108.7
C16A C15A H15F 108.7
C15A C16A H16E 108.1
C15A C16A H16F 108.1
H16E C16A H16F 107.3
C17A C16A C15A 116.7(5)
C17A C16A H16E 108.1
C17A C16A H16F 108.1
C16A C17A H17G 109.5
C16A C17A H17H 109.5
C16A C17A H17I 109.5
H17G C17A H17H 109.5
H17G C17A H17I 109.5
H17H C17A H17I 109.5
O2A C18A O3A 124.6(3)
O2A C18A C8A 123.6(3)
O3A C18A C8A 111.7(2)
O3A C19A H19E 110.3
O3A C19A H19F 110.3
O3A C19A C20A 107.3(3)
H19E C19A H19F 108.5
C20A C19A H19E 110.3
C20A C19A H19F 110.3
C21A C20A C19A 121.2(4)
C21A C20A C25A 118.7(4)
C25A C20A C19A 120.2(4)
C20A C21A H21A 119.6
C22A C21A C20A 120.9(6)
C22A C21A H21A 119.6
C21A C22A H22A 120.0
C21A C22A C23A 120.0(6)
C23A C22A H22A 120.0
C22A C23A H23A 120.5
C24A C23A C22A 119.0(6)
C24A C23A H23A 120.5
C23A C24A H24A 119.3
C23A C24A C25A 121.4(6)
C25A C24A H24A 119.3
C20A C25A H25A 120.0
C24A C25A C20A 120.0(5)
C24A C25A H25A 120.0
C18C O3C C19C 116.1(2)
C1C N1C C4C 110.4(2)
C1C N1C C10C 134.5(2)
C4C N1C C10C 115.06(19)
N1C C1C H1C 126.3
C2C C1C N1C 107.4(2)
C2C C1C H1C 126.3
C1C C2C H2C 126.1
C1C C2C C3C 107.9(2)
C3C C2C H2C 126.1
C2C C3C H3C 126.5
C4C C3C C2C 106.9(3)
C4C C3C H3C 126.5
N1C C4C C3C 107.4(2)
N1C C4C C5C 109.3(2)
C3C C4C C5C 143.3(3)
C4C C5C H5C 109.0
C4C C5C C6C 124.8(2)
C4C C5C C9C 101.8(2)
C6C C5C H5C 109.0
C9C C5C H5C 109.0
C9C C5C C6C 101.83(19)
C7C C6C C5C 103.0(2)
C11C C6C C5C 109.8(2)
C11C C6C C7C 110.4(2)
C11C C6C C12C 106.7(2)
C12C C6C C5C 114.9(2)
C12C C6C C7C 112.2(2)
C6C C7C H7CA 111.2
C6C C7C H7CB 111.2
H7CA C7C H7CB 109.1
C8C C7C C6C 102.90(19)
C8C C7C H7CA 111.2
C8C C7C H7CB 111.2
C9C C8C C7C 111.5(2)
C9C C8C C18C 126.8(2)
C18C C8C C7C 121.6(2)
C8C C9C C5C 111.7(2)
C8C C9C C10C 135.9(2)
C10C C9C C5C 111.3(2)
N1C C10C C9C 99.5(2)
N1C C10C H10G 111.9
N1C C10C H10H 111.9
C9C C10C H10G 111.9
C9C C10C H10H 111.9
H10G C10C H10H 109.6
N2C C11C C6C 177.9(3)
O1C C12C C6C 120.0(3)
O1C C12C C13C 123.5(3)
C13C C12C C6C 116.5(2)
C12C C13C H13G 108.2
C12C C13C H13H 108.2
H13G C13C H13H 107.3
C14C C13C C12C 116.4(3)
C14C C13C H13G 108.2
C14C C13C H13H 108.2
C13C C14C H14G 108.7
C13C C14C H14H 108.7
C13C C14C C15C 114.3(3)
H14G C14C H14H 107.6
C15C C14C H14G 108.7
C15C C14C H14H 108.7
C14C C15C H15G 108.5
C14C C15C H15H 108.5
H15G C15C H15H 107.5
C16C C15C C14C 115.1(4)
C16C C15C H15G 108.5
C16C C15C H15H 108.5
C15C C16C H16G 108.5
C15C C16C H16H 108.5
H16G C16C H16H 107.5
C17C C16C C15C 114.9(5)
C17C C16C H16G 108.5
C17C C16C H16H 108.5
C16C C17C H17J 109.5
C16C C17C H17K 109.5
C16C C17C H17L 109.5
H17J C17C H17K 109.5
H17J C17C H17L 109.5
H17K C17C H17L 109.5
O2C C18C O3C 124.2(3)
O2C C18C C8C 124.2(3)
O3C C18C C8C 111.5(2)
O3C C19C H19G 109.9
O3C C19C H19H 109.9
O3C C19C C20C 108.7(2)
H19G C19C H19H 108.3
C20C C19C H19G 109.9
C20C C19C H19H 109.9
C21C C20C C19C 119.7(3)
C25C C20C C19C 122.2(3)
C25C C20C C21C 118.2(3)
C20C C21C H21C 119.9
C22C C21C C20C 120.3(4)
C22C C21C H21C 119.9
C21C C22C H22C 119.4
C23C C22C C21C 121.3(4)
C23C C22C H22C 119.4
C22C C23C H23C 120.4
C22C C23C C24C 119.2(4)
C24C C23C H23C 120.4
C23C C24C H24C 119.8
C23C C24C C25C 120.4(4)
C25C C24C H24C 119.8
C20C C25C C24C 120.6(4)
C20C C25C H25C 119.7
C24C C25C H25C 119.7

loop_
_geom_bond_atom_site_label_1
_geom_bond_atom_site_label_2
_geom_bond_distance
O1 C12 1.191(3)
O2 C18 1.206(3)
O3 C18 1.333(3)
O3 C19 1.448(4)
N1 C1 1.370(3)
N1 C4 1.376(3)
N1 C10 1.473(3)
N2 C11 1.136(4)
C1 H1 0.9300
C1 C2 1.369(4)
C2 H2 0.9300
C2 C3 1.414(4)
C3 H3 0.9300
C3 C4 1.366(4)
C4 C5 1.497(3)
C5 H5 0.9800
C5 C6 1.565(3)
C5 C9 1.505(4)
C6 C7 1.564(4)
C6 C11 1.478(4)
C6 C12 1.552(4)
C7 H7A 0.9700
C7 H7B 0.9700
C7 C8 1.511(4)
C8 C9 1.330(3)
C8 C18 1.464(4)
C9 C10 1.508(3)
C10 H10A 0.9700
C10 H10B 0.9700
C12 C13 1.467(5)
C13 H13A 0.9700
C13 H13B 0.9700
C13 C14 1.516(5)
C14 H14A 0.9700
C14 H14B 0.9700
C14 C15 1.506(7)
C15 H15A 0.9700
C15 H15B 0.9700
C15 C16 1.547(7)
C16 H16A 0.9700
C16 H16B 0.9700
C16 C17 1.435(9)
C17 H17A 0.9600
C17 H17B 0.9600
C17 H17C 0.9600
C19 H19A 0.9700
C19 H19B 0.9700
C19 C20 1.499(5)
C20 C21 1.374(5)
C20 C25 1.374(5)
C21 H21 0.9300
C21 C22 1.368(5)
C22 H22 0.9300
C22 C23 1.367(6)
C23 H23 0.9300
C23 C24 1.358(6)
C24 H24 0.9300
C24 C25 1.377(6)
C25 H25 0.9300
O1B C12B 1.192(3)
O2B C18B 1.201(3)
O3B C18B 1.336(3)
O3B C19B 1.459(4)
N1B C1B 1.368(3)
N1B C4B 1.369(3)
N1B C10B 1.475(3)
N2B C11B 1.132(4)
C1B H1B 0.9300
C1B C2B 1.357(4)
C2B H2B 0.9300
C2B C3B 1.416(4)
C3B H3B 0.9300
C3B C4B 1.374(4)
C4B C5B 1.495(3)
C5B H5B 0.9800
C5B C6B 1.562(3)
C5B C9B 1.511(4)
C6B C7B 1.556(4)
C6B C11B 1.484(4)
C6B C12B 1.558(4)
C7B H7BA 0.9700
C7B H7BB 0.9700
C7B C8B 1.509(4)
C8B C9B 1.331(3)
C8B C18B 1.461(4)
C9B C10B 1.503(3)
C10B H10C 0.9700
C10B H10D 0.9700
C12B C13B 1.494(5)
C13B H13C 0.9700
C13B H13D 0.9700
C13B C14B 1.469(5)
C14B H14C 0.9700
C14B H14D 0.9700
C14B C15B 1.538(6)
C15B H15C 0.9700
C15B H15D 0.9700
C15B C16B 1.471(6)
C16B H16C 0.9700
C16B H16D 0.9700
C16B C17B 1.474(7)
C17B H17D 0.9600
C17B H17E 0.9600
C17B H17F 0.9600
C19B H19C 0.9700
C19B H19D 0.9700
C19B C20B 1.487(5)
C20B C21B 1.348(6)
C20B C25B 1.366(6)
C21B H21B 0.9300
C21B C22B 1.375(8)
C22B H22B 0.9300
C22B C23B 1.382(9)
C23B H23B 0.9300
C23B C24B 1.326(8)
C24B H24B 0.9300
C24B C25B 1.362(7)
C25B H25B 0.9300
O1A C12A 1.190(3)
O2A C18A 1.209(3)
O3A C18A 1.321(4)
O3A C19A 1.464(4)
N1A C1A 1.366(3)
N1A C4A 1.373(3)
N1A C10A 1.480(3)
N2A C11A 1.144(4)
C1A H1A 0.9300
C1A C2A 1.369(4)
C2A H2A 0.9300
C2A C3A 1.415(4)
C3A H3A 0.9300
C3A C4A 1.372(4)
C4A C5A 1.491(3)
C5A H5A 0.9800
C5A C6A 1.559(3)
C5A C9A 1.509(4)
C6A C7A 1.562(3)
C6A C11A 1.468(4)
C6A C12A 1.555(3)
C7A H7AA 0.9700
C7A H7AB 0.9700
C7A C8A 1.507(4)
C8A C9A 1.336(3)
C8A C18A 1.468(4)
C9A C10A 1.503(3)
C10A H10E 0.9700
C10A H10F 0.9700
C12A C13A 1.484(4)
C13A H13E 0.9700
C13A H13F 0.9700
C13A C14A 1.529(4)
C14A H14E 0.9700
C14A H14F 0.9700
C14A C15A 1.500(7)
C15A H15E 0.9700
C15A H15F 0.9700
C15A C16A 1.537(6)
C16A H16E 0.9700
C16A H16F 0.9700
C16A C17A 1.447(8)
C17A H17G 0.9600
C17A H17H 0.9600
C17A H17I 0.9600
C19A H19E 0.9700
C19A H19F 0.9700
C19A C20A 1.475(6)
C20A C21A 1.370(6)
C20A C25A 1.381(7)
C21A H21A 0.9300
C21A C22A 1.359(8)
C22A H22A 0.9300
C22A C23A 1.384(10)
C23A H23A 0.9300
C23A C24A 1.352(9)
C24A H24A 0.9300
C24A C25A 1.358(8)
C25A H25A 0.9300
O1C C12C 1.185(3)
O2C C18C 1.208(3)
O3C C18C 1.328(3)
O3C C19C 1.446(4)
N1C C1C 1.365(3)
N1C C4C 1.366(3)
N1C C10C 1.480(3)
N2C C11C 1.140(4)
C1C H1C 0.9300
C1C C2C 1.364(4)
C2C H2C 0.9300
C2C C3C 1.423(4)
C3C H3C 0.9300
C3C C4C 1.375(4)
C4C C5C 1.489(3)
C5C H5C 0.9800
C5C C6C 1.565(3)
C5C C9C 1.510(4)
C6C C7C 1.563(4)
C6C C11C 1.468(4)
C6C C12C 1.550(4)
C7C H7CA 0.9700
C7C H7CB 0.9700
C7C C8C 1.507(4)
C8C C9C 1.332(3)
C8C C18C 1.471(4)
C9C C10C 1.502(3)
C10C H10G 0.9700
C10C H10H 0.9700
C12C C13C 1.493(5)
C13C H13G 0.9700
C13C H13H 0.9700
C13C C14C 1.492(5)
C14C H14G 0.9700
C14C H14H 0.9700
C14C C15C 1.521(6)
C15C H15G 0.9700
C15C H15H 0.9700
C15C C16C 1.494(6)
C16C H16G 0.9700
C16C H16H 0.9700
C16C C17C 1.486(7)
C17C H17J 0.9600
C17C H17K 0.9600
C17C H17L 0.9600
C19C H19G 0.9700
C19C H19H 0.9700
C19C C20C 1.490(5)
C20C C21C 1.379(5)
C20C C25C 1.376(5)
C21C H21C 0.9300
C21C C22C 1.379(6)
C22C H22C 0.9300
C22C C23C 1.346(6)
C23C H23C 0.9300
C23C C24C 1.369(6)
C24C H24C 0.9300
C24C C25C 1.380(5)
C25C H25C 0.9300

loop_
_geom_torsion_atom_site_label_1
_geom_torsion_atom_site_label_2
_geom_torsion_atom_site_label_3
_geom_torsion_atom_site_label_4
_geom_torsion
O1 C12 C13 C14 11.7(6)
O3 C19 C20 C21 39.7(5)
O3 C19 C20 C25 -142.8(4)
N1 C1 C2 C3 -0.6(3)
N1 C4 C5 C6 128.9(2)
N1 C4 C5 C9 15.2(3)
C1 N1 C4 C3 0.2(3)
C1 N1 C4 C5 177.1(2)
C1 N1 C10 C9 169.7(3)
C1 C2 C3 C4 0.7(3)
C2 C3 C4 N1 -0.6(3)
C2 C3 C4 C5 -175.6(3)
C3 C4 C5 C6 -56.1(5)
C3 C4 C5 C9 -169.8(4)
C4 N1 C1 C2 0.3(3)
C4 N1 C10 C9 -6.6(3)
C4 C5 C6 C7 -141.0(2)
C4 C5 C6 C11 -23.2(3)
C4 C5 C6 C12 97.1(3)
C4 C5 C9 C8 149.7(2)
C4 C5 C9 C10 -20.0(3)
C5 C6 C7 C8 25.3(3)
C5 C6 C12 O1 148.2(3)
C5 C6 C12 C13 -32.1(4)
C5 C9 C10 N1 16.6(2)
C6 C5 C9 C8 21.1(3)
C6 C5 C9 C10 -148.6(2)
C6 C7 C8 C9 -13.7(3)
C6 C7 C8 C18 167.8(2)
C6 C12 C13 C14 -168.0(3)
C7 C6 C12 O1 31.3(4)
C7 C6 C12 C13 -149.0(3)
C7 C8 C9 C5 -4.8(3)
C7 C8 C9 C10 161.5(3)
C7 C8 C18 O2 -2.7(4)
C7 C8 C18 O3 173.9(2)
C8 C9 C10 N1 -149.7(3)
C9 C5 C6 C7 -27.6(2)
C9 C5 C6 C11 90.2(2)
C9 C5 C6 C12 -149.5(2)
C9 C8 C18 O2 179.0(3)
C9 C8 C18 O3 -4.3(4)
C10 N1 C1 C2 -176.2(3)
C10 N1 C4 C3 177.5(2)
C10 N1 C4 C5 -5.6(3)
C11 C6 C7 C8 -93.0(2)
C11 C6 C12 O1 -88.8(3)
C11 C6 C12 C13 90.9(4)
C12 C6 C7 C8 149.6(2)
C12 C13 C14 C15 72.6(6)
C13 C14 C15 C16 -171.9(4)
C14 C15 C16 C17 173.0(6)
C18 O3 C19 C20 172.5(3)
C18 C8 C9 C5 173.6(2)
C18 C8 C9 C10 -20.2(5)
C19 O3 C18 O2 -1.0(4)
C19 O3 C18 C8 -177.7(3)
C19 C20 C21 C22 176.6(4)
C19 C20 C25 C24 -175.8(5)
C20 C21 C22 C23 -0.7(6)
C21 C20 C25 C24 1.7(7)
C21 C22 C23 C24 1.4(7)
C22 C23 C24 C25 -0.5(8)
C23 C24 C25 C20 -1.1(9)
C25 C20 C21 C22 -0.9(6)
O1B C12B C13B C14B 2.3(6)
O3B C19B C20B C21B 116.5(4)
O3B C19B C20B C25B -63.7(5)
N1B C1B C2B C3B -1.0(3)
N1B C4B C5B C6B 126.8(3)
N1B C4B C5B C9B 13.6(3)
C1B N1B C4B C3B 1.0(3)
C1B N1B C4B C5B 176.7(2)
C1B N1B C10B C9B 171.5(3)
C1B C2B C3B C4B 1.6(3)
C2B C3B C4B N1B -1.6(3)
C2B C3B C4B C5B -174.8(3)
C3B C4B C5B C6B -60.1(5)
C3B C4B C5B C9B -173.3(4)
C4B N1B C1B C2B 0.0(3)
C4B N1B C10B C9B -7.6(3)
C4B C5B C6B C7B -141.3(2)
C4B C5B C6B C11B -23.3(3)
C4B C5B C6B C12B 96.4(3)
C4B C5B C9B C8B 150.5(2)
C4B C5B C9B C10B -18.9(3)
C5B C6B C7B C8B 26.1(3)
C5B C6B C12B O1B 141.2(3)
C5B C6B C12B C13B -40.7(4)
C5B C9B C10B N1B 16.4(2)
C6B C5B C9B C8B 21.5(3)
C6B C5B C9B C10B -147.9(2)
C6B C7B C8B C9B -14.1(3)
C6B C7B C8B C18B 167.7(2)
C6B C12B C13B C14B -175.7(4)
C7B C6B C12B O1B 24.0(4)
C7B C6B C12B C13B -157.9(3)
C7B C8B C9B C5B -4.9(3)
C7B C8B C9B C10B 160.9(3)
C7B C8B C18B O2B 0.1(4)
C7B C8B C18B O3B 178.0(2)
C8B C9B C10B N1B -149.5(3)
C9B C5B C6B C7B -28.3(2)
C9B C5B C6B C11B 89.7(2)
C9B C5B C6B C12B -150.6(2)
C9B C8B C18B O2B -177.8(3)
C9B C8B C18B O3B 0.1(4)
C10B N1B C1B C2B -179.1(3)
C10B N1B C4B C3B -179.7(2)
C10B N1B C4B C5B -4.0(3)
C11B C6B C7B C8B -92.2(2)
C11B C6B C12B O1B -96.4(3)
C11B C6B C12B C13B 81.7(4)
C12B C6B C7B C8B 150.0(2)
C12B C13B C14B C15B 171.6(4)
C13B C14B C15B C16B 175.4(5)
C14B C15B C16B C17B -178.3(5)
C18B O3B C19B C20B -165.3(3)
C18B C8B C9B C5B 173.2(2)
C18B C8B C9B C10B -21.1(5)
C19B O3B C18B O2B -1.0(5)
C19B O3B C18B C8B -178.9(3)
C19B C20B C21B C22B -179.9(4)
C19B C20B C25B C24B 179.9(5)
C20B C21B C22B C23B 0.2(7)
C21B C20B C25B C24B -0.3(7)
C21B C22B C23B C24B -0.8(8)
C22B C23B C24B C25B 0.8(9)
C23B C24B C25B C20B -0.3(9)
C25B C20B C21B C22B 0.3(6)
O1A C12A C13A C14A 13.3(6)
O3A C19A C20A C21A -68.3(5)
O3A C19A C20A C25A 111.8(4)
N1A C1A C2A C3A -1.1(3)
N1A C4A C5A C6A 128.1(2)
N1A C4A C5A C9A 14.5(3)
C1A N1A C4A C3A -0.8(3)
C1A N1A C4A C5A 177.2(2)
C1A N1A C10A C9A 169.9(3)
C1A C2A C3A C4A 0.7(3)
C2A C3A C4A N1A 0.1(3)
C2A C3A C4A C5A -176.8(3)
C3A C4A C5A C6A -55.1(5)
C3A C4A C5A C9A -168.6(4)
C4A N1A C1A C2A 1.2(3)
C4A N1A C10A C9A -8.1(3)
C4A C5A C6A C7A -140.3(2)
C4A C5A C6A C11A -22.1(3)
C4A C5A C6A C12A 97.8(3)
C4A C5A C9A C8A 149.4(2)
C4A C5A C9A C10A -20.3(3)
C5A C6A C7A C8A 24.8(2)
C5A C6A C12A O1A 148.5(3)
C5A C6A C12A C13A -32.3(4)
C5A C9A C10A N1A 17.5(3)
C6A C5A C9A C8A 20.4(3)
C6A C5A C9A C10A -149.2(2)
C6A C7A C8A C9A -13.4(3)
C6A C7A C8A C18A 168.4(2)
C6A C12A C13A C14A -165.9(3)
C7A C6A C12A O1A 30.7(4)
C7A C6A C12A C13A -150.1(3)
C7A C8A C9A C5A -4.6(3)
C7A C8A C9A C10A 161.5(3)
C7A C8A C18A O2A 0.7(4)
C7A C8A C18A O3A 179.0(2)
C8A C9A C10A N1A -148.6(3)
C9A C5A C6A C7A -27.0(2)
C9A C5A C6A C11A 91.1(2)
C9A C5A C6A C12A -149.0(2)
C9A C8A C18A O2A -177.2(3)
C9A C8A C18A O3A 1.2(4)
C10A N1A C1A C2A -176.8(3)
C10A N1A C4A C3A 177.7(2)
C10A N1A C4A C5A -4.3(3)
C11A C6A C7A C8A -93.9(2)
C11A C6A C12A O1A -88.6(3)
C11A C6A C12A C13A 90.6(3)
C12A C6A C7A C8A 149.5(2)
C12A C13A C14A C15A 70.7(5)
C13A C14A C15A C16A -171.2(4)
C14A C15A C16A C17A 175.9(5)
C18A O3A C19A C20A -167.2(3)
C18A C8A C9A C5A 173.5(2)
C18A C8A C9A C10A -20.5(5)
C19A O3A C18A O2A 0.2(5)
C19A O3A C18A C8A -178.1(3)
C19A C20A C21A C22A 178.2(5)
C19A C20A C25A C24A -178.5(4)
C20A C21A C22A C23A 0.7(10)
C21A C20A C25A C24A 1.6(7)
C21A C22A C23A C24A 1.0(10)
C22A C23A C24A C25A -1.3(9)
C23A C24A C25A C20A 0.0(8)
C25A C20A C21A C22A -2.0(8)
O1C C12C C13C C14C 1.4(7)
O3C C19C C20C C21C -137.5(4)
O3C C19C C20C C25C 43.5(5)
N1C C1C C2C C3C -0.5(3)
N1C C4C C5C C6C 125.5(3)
N1C C4C C5C C9C 11.9(3)
C1C N1C C4C C3C -0.7(3)
C1C N1C C4C C5C 176.9(2)
C1C N1C C10C C9C 172.7(3)
C1C C2C C3C C4C 0.1(3)
C2C C3C C4C N1C 0.3(3)
C2C C3C C4C C5C -175.8(3)
C3C C4C C5C C6C -58.4(5)
C3C C4C C5C C9C -172.1(4)
C4C N1C C1C C2C 0.7(3)
C4C N1C C10C C9C -8.7(3)
C4C C5C C6C C7C -142.7(2)
C4C C5C C6C C11C -25.1(3)
C4C C5C C6C C12C 95.1(3)
C4C C5C C9C C8C 151.9(2)
C4C C5C C9C C10C -17.9(3)
C5C C6C C7C C8C 26.6(3)
C5C C6C C12C O1C 142.7(3)
C5C C6C C12C C13C -39.1(4)
C5C C9C C10C N1C 16.3(2)
C6C C5C C9C C8C 22.1(3)
C6C C5C C9C C10C -147.7(2)
C6C C7C C8C C9C -14.4(3)
C6C C7C C8C C18C 167.7(2)
C6C C12C C13C C14C -176.8(4)
C7C C6C C12C O1C 25.5(4)
C7C C6C C12C C13C -156.2(3)
C7C C8C C9C C5C -5.1(3)
C7C C8C C9C C10C 161.2(3)
C7C C8C C18C O2C -3.2(4)
C7C C8C C18C O3C 173.4(2)
C8C C9C C10C N1C -150.0(3)
C9C C5C C6C C7C -29.0(2)
C9C C5C C6C C11C 88.5(2)
C9C C5C C6C C12C -151.3(2)
C9C C8C C18C O2C 179.2(3)
C9C C8C C18C O3C -4.1(4)
C10C N1C C1C C2C 179.4(3)
C10C N1C C4C C3C -179.6(2)
C10C N1C C4C C5C -2.1(3)
C11C C6C C7C C8C -90.5(3)
C11C C6C C12C O1C -95.4(4)
C11C C6C C12C C13C 82.8(4)
C12C C6C C7C C8C 150.7(2)
C12C C13C C14C C15C 172.1(4)
C13C C14C C15C C16C 174.6(5)
C14C C15C C16C C17C -178.3(5)
C18C O3C C19C C20C 171.2(3)
C18C C8C C9C C5C 172.7(2)
C18C C8C C9C C10C -21.0(5)
C19C O3C C18C O2C -1.3(4)
C19C O3C C18C C8C -177.9(3)
C19C C20C C21C C22C -176.1(5)
C19C C20C C25C C24C 177.8(4)
C20C C21C C22C C23C -2.9(9)
C21C C20C C25C C24C -1.2(6)
C21C C22C C23C C24C 1.0(9)
C22C C23C C24C C25C 0.8(7)
C23C C24C C25C C20C -0.7(6)
C25C C20C C21C C22C 2.9(7)
